data_2107995
loop_
_publ_author_name
'Lloyd, D. J.'
'Grey, I. E.'
'Bursill, L. A.'

_publ_section_title
;
 The structure of Ga~4~Ti~21~O~48~
;
_journal_coden_ASTM ACBCAR
_journal_issue 6
_journal_name_full
;
 Acta Crystallographica, Section B: Structural Crystallography and Crystal
 Chemistry
;
_journal_page_first 1756
_journal_page_last 1761
_journal_paper_doi 10.1107/s0567740876006341
_journal_volume 32
_journal_year 1976
_chemical_formula_sum 'Ga4 O48 Ti21'
_chemical_name_common Ga4Ti21O48
_space_group_IT_number 12
_space_group_name_H-M_alt 'C 1 2/m 1'
_symmetry_space_group_name_Hall '-C 2y'
_symmetry_space_group_name_H-M 'C 1 2/m 1'
_cell_angle_alpha 90
_cell_angle_beta 103.80(2)
_cell_angle_gamma 90
_cell_formula_units_Z 2
_cell_length_a 51.80(2)
_cell_length_b 2.975(1)
_cell_length_c 10.302(4)
_cell_volume 1541.8(10)
_cod_data_source_file Ga4Ti21O48.cif
_cod_data_source_block Ga4Ti21O48
_cod_original_formula_sum 'Ga4 Ti21 O48'
_cod_database_code 2107995

loop_
_space_group_symop_operation_xyz
'x, y, z'
'-x, -y, -z'
'-x, y, -z'
'x, -y, z'
'x+1/2, y+1/2, z'
'-x+1/2, -y+1/2, -z'
'-x+1/2, y+1/2, -z'
'x+1/2, -y+1/2, z'

loop_
_atom_site_label
_atom_site_occupancy
_atom_site_fract_x
_atom_site_fract_y
_atom_site_fract_z
_atom_site_adp_type
_atom_site_B_iso_or_equiv
_atom_site_type_symbol
Ti1 1.0 0.000000 0.000000 0.000000 Biso 0.130000 Ti
Ti2 1.0 0.04084(7) 0.000000 0.4505(4) Biso 0.170000 Ti
Ti3 1.0 0.08132(7) 0.000000 0.8989(4) Biso 0.040000 Ti
Ti4 1.0 0.12180(7) 0.000000 0.3486(4) Biso 0.060000 Ti
Ti5 1.0 0.16329(7) 0.000000 0.8006(4) Biso 0.210000 Ti
Ti6 1.0 0.20280(7) 0.000000 0.2505(4) Biso 0.110000 Ti
Ti7 1.0 0.35771(7) 0.000000 0.9258(4) Biso 0.080000 Ti
Ti8 1.0 0.39793(7) 0.000000 0.3749(4) Biso 0.180000 Ti
Ti9 1.0 0.43914(7) 0.000000 0.8261(4) Biso 0.110000 Ti
Ti10 1.0 0.47979(7) 0.000000 0.2753(4) Biso 0.150000 Ti
M11 0.6400 0.27733(5) 0.000000 0.0158(3) Biso 0.250000 Ga
M11 0.3600 0.27733(5) 0.000000 0.0158(3) Biso 0.250000 Ti
M12 0.0900 0.31766(7) 0.000000 0.47722(16) Biso 0.130000 Ga
M12 0.9100 0.31766(7) 0.000000 0.47722(16) Biso 0.130000 Ti
Ga 0.9100 0.23753(5) 0.000000 0.7091(3) Biso 0.210000 Ga
O1 1.0 0.0692(3) 0.000000 0.0675(13) Biso ? O
O2 1.0 0.0532(3) 0.000000 0.2821(13) Biso 0.290000 O
O3 1.0 0.1103(3) 0.000000 0.5169(13) Biso 0.120000 O
O4 1.0 0.0284(3) 0.000000 0.6185(13) Biso ? O
O5 1.0 0.0940(3) 0.000000 0.7319(11) Biso ? O
O6 1.0 0.0126(3) 0.000000 0.8317(13) Biso 0.170000 O
O7 1.0 0.2155(3) 0.000000 0.0875(13) Biso 0.320000 O
O8 1.0 0.1342(3) 0.000000 0.1810(13) Biso 0.180000 O
O9 1.0 0.1919(3) 0.000000 0.4206(13) Biso 0.140000 O
O10 1.0 0.1752(3) 0.000000 0.6313(13) Biso 0.240000 O
O11 1.0 0.2380(3) 0.000000 0.8919(13) Biso ? O
O12 1.0 0.1510(3) 0.000000 0.9682(13) Biso 0.190000 O
O13 1.0 0.3124(3) 0.000000 0.1365(13) Biso 0.160000 O
O14 1.0 0.3605(3) 0.000000 0.2677(13) Biso 0.130000 O
O15 1.0 0.2801(3) 0.000000 0.3664(13) Biso 0.220000 O
O16 1.0 0.3540(3) 0.000000 0.5840(13) Biso 0.060000 O
O17 1.0 0.2717(3) 0.000000 0.6867(13) Biso ? O
O18 1.0 0.3207(3) 0.000000 0.8146(13) Biso ? O
O19 1.0 0.3946(3) 0.000000 0.0348(13) Biso ? O
O20 1.0 0.4423(3) 0.000000 0.1699(13) Biso ? O
O21 1.0 0.4352(3) 0.000000 0.4825(13) Biso 0.010000 O
O22 1.0 0.4832(3) 0.000000 0.6171(13) Biso 0.080000 O
O23 1.0 0.4018(3) 0.000000 0.7188(13) Biso ? O
O24 1.0 0.4759(3) 0.000000 0.9319(13) Biso ? O
